data_1505144
loop_
_publ_author_name
'Furukawa, Daisuke'
'Matsumoto, Akikazu'

_publ_section_title
;
 Reaction Mechanism Based on X-ray Crystal Structure Analysis during the
 Solid-State Polymerization of Muconic Esters
;
_journal_issue 17
_journal_name_full Macromolecules
_journal_page_first 6048
_journal_paper_doi 10.1021/ma070802f
_journal_volume 40
_journal_year 2007
_chemical_formula_moiety 'C24 H26 O6'
_chemical_formula_sum 'C24 H26 O6'
_chemical_formula_weight 410.45
_chemical_name_systematic
; 
 ? 
;
_space_group_IT_number 15
_symmetry_cell_setting monoclinic
_symmetry_space_group_name_Hall '-C 2yc'
_symmetry_space_group_name_H-M 'C 1 2/c 1'
_atom_sites_solution_hydrogens geom
_atom_sites_solution_primary direct
_atom_sites_solution_secondary difmap
_audit_creation_method SHELXL-97
_cell_angle_alpha 90.00
_cell_angle_beta 91.05(4)
_cell_angle_gamma 90.00
_cell_formula_units_Z 4
_cell_length_a 40.046(19)
_cell_length_b 5.616(3)
_cell_length_c 9.632(5)
_cell_measurement_reflns_used 6333
_cell_measurement_temperature 203(2)
_cell_measurement_theta_max 27.4
_cell_measurement_theta_min 3.1
_cell_volume 2165.9(19)
_computing_cell_refinement PROCESS-AUTO
_computing_data_collection PROCESS-AUTO
_computing_data_reduction CrystalStructure
_computing_publication_material 'CrystalStructure 3.8'
_computing_structure_refinement 'SHELXL-97 (Sheldrick, 1997)'
_computing_structure_solution SIR92
_diffrn_ambient_temperature 203(2)
_diffrn_detector_area_resol_mean 10.00
_diffrn_measured_fraction_theta_full 0.994
_diffrn_measured_fraction_theta_max 0.994
_diffrn_measurement_device_type 'Rigaku RAXIS-RAPID'
_diffrn_measurement_method \w
_diffrn_radiation_monochromator graphite
_diffrn_radiation_source 'fine-focus sealed tube'
_diffrn_radiation_type MoK\a
_diffrn_radiation_wavelength 0.71075
_diffrn_reflns_av_R_equivalents 0.0750
_diffrn_reflns_av_sigmaI/netI 0.0706
_diffrn_reflns_limit_h_max 51
_diffrn_reflns_limit_h_min -51
_diffrn_reflns_limit_k_max 7
_diffrn_reflns_limit_k_min -7
_diffrn_reflns_limit_l_max 12
_diffrn_reflns_limit_l_min -10
_diffrn_reflns_number 9161
_diffrn_reflns_theta_full 27.42
_diffrn_reflns_theta_max 27.42
_diffrn_reflns_theta_min 3.05
_exptl_absorpt_coefficient_mu 0.090
_exptl_absorpt_correction_T_max 0.9866
_exptl_absorpt_correction_T_min 0.9692
_exptl_absorpt_correction_type none
_exptl_crystal_colour colorless
_exptl_crystal_density_diffrn 1.259
_exptl_crystal_density_method 'not measured'
_exptl_crystal_description platelet
_exptl_crystal_F_000 872
_exptl_crystal_size_max 0.35
_exptl_crystal_size_mid 0.30
_exptl_crystal_size_min 0.15
_refine_diff_density_max 0.215
_refine_diff_density_min -0.174
_refine_diff_density_rms 0.037
_refine_ls_extinction_method none
_refine_ls_goodness_of_fit_ref 0.985
_refine_ls_hydrogen_treatment constr
_refine_ls_matrix_type full
_refine_ls_number_parameters 138
_refine_ls_number_reflns 2463
_refine_ls_number_restraints 0
_refine_ls_restrained_S_all 0.985
_refine_ls_R_factor_all 0.1417
_refine_ls_R_factor_gt 0.0604
_refine_ls_shift/su_max 0.000
_refine_ls_shift/su_mean 0.000
_refine_ls_structure_factor_coef Fsqd
_refine_ls_weighting_details 'calc w=1/[\s^2^(Fo^2^)+(0.0690P)^2^+0.0000P] where P=(Fo^2^+2Fc^2^)/3'
_refine_ls_weighting_scheme calc
_refine_ls_wR_factor_gt 0.1288
_refine_ls_wR_factor_ref 0.1517
_reflns_number_gt 1257
_reflns_number_total 2463
_reflns_threshold_expression >2sigma(I)
_cod_data_source_file ma070802fsi20070626_070108.cif
_cod_data_source_block ZZ-EtO
_cod_original_cell_volume 2165.9(18)
_cod_database_code 1505144

loop_
_symmetry_equiv_pos_as_xyz
'x, y, z'
'-x, y, -z+1/2'
'x+1/2, y+1/2, z'
'-x+1/2, y+1/2, -z+1/2'
'-x, -y, -z'
'x, -y, z-1/2'
'-x+1/2, -y+1/2, -z'
'x+1/2, -y+1/2, z-1/2'

loop_
_atom_site_label
_atom_site_type_symbol
_atom_site_fract_x
_atom_site_fract_y
_atom_site_fract_z
_atom_site_U_iso_or_equiv
_atom_site_adp_type
_atom_site_occupancy
_atom_site_symmetry_multiplicity
_atom_site_calc_flag
_atom_site_refinement_flags
O1 O 0.96281(6) 0.1219(3) 0.8653(3) 0.1115(10) Uani 1 1 d .
O2 O 0.93010(4) 0.3333(3) 0.72484(15) 0.0518(5) Uani 1 1 d .
O3 O 0.80578(4) 0.2894(3) 0.30840(15) 0.0557(5) Uani 1 1 d .
C1 C 0.99108(6) 0.5871(4) 0.9599(2) 0.0518(6) Uani 1 1 d .
H1 H 0.9968 0.7473 0.9760 0.062 Uiso 1 1 calc R
C2 C 0.96715(6) 0.5458(4) 0.8645(3) 0.0551(7) Uani 1 1 d .
H2 H 0.9576 0.6795 0.8207 0.066 Uiso 1 1 calc R
C3 C 0.95440(6) 0.3116(4) 0.8215(3) 0.0559(7) Uani 1 1 d .
C4 C 0.91581(6) 0.1144(4) 0.6723(3) 0.0566(7) Uani 1 1 d .
H3 H 0.9082 0.0158 0.7496 0.068 Uiso 1 1 calc R
H4 H 0.9326 0.0247 0.6214 0.068 Uiso 1 1 calc R
C5 C 0.88685(6) 0.1737(4) 0.5776(2) 0.0443(6) Uani 1 1 d .
C6 C 0.88591(6) 0.3742(4) 0.4944(2) 0.0501(6) Uani 1 1 d .
H5 H 0.9037 0.4830 0.5002 0.060 Uiso 1 1 calc R
C7 C 0.85954(5) 0.4204(4) 0.4025(2) 0.0483(6) Uani 1 1 d .
H6 H 0.8598 0.5576 0.3467 0.058 Uiso 1 1 calc R
C8 C 0.83312(5) 0.2641(4) 0.3936(2) 0.0432(6) Uani 1 1 d .
C9 C 0.83351(6) 0.0625(4) 0.4776(3) 0.0596(7) Uani 1 1 d .
H7 H 0.8156 -0.0455 0.4731 0.072 Uiso 1 1 calc R
C10 C 0.86000(6) 0.0201(4) 0.5674(2) 0.0561(7) Uani 1 1 d .
H8 H 0.8598 -0.1171 0.6233 0.067 Uiso 1 1 calc R
C11 C 0.80383(6) 0.4958(5) 0.2221(3) 0.0576(7) Uani 1 1 d .
H9 H 0.8232 0.5027 0.1613 0.069 Uiso 1 1 calc R
H10 H 0.8037 0.6401 0.2793 0.069 Uiso 1 1 calc R
C12 C 0.77219(6) 0.4793(6) 0.1369(3) 0.0737(8) Uani 1 1 d .
H11 H 0.7726 0.3362 0.0805 0.088 Uiso 1 1 calc R
H12 H 0.7703 0.6177 0.0770 0.088 Uiso 1 1 calc R
H13 H 0.7532 0.4734 0.1980 0.088 Uiso 1 1 calc R

loop_
_atom_site_aniso_label
_atom_site_aniso_U_11
_atom_site_aniso_U_22
_atom_site_aniso_U_33
_atom_site_aniso_U_23
_atom_site_aniso_U_13
_atom_site_aniso_U_12
O1 0.134(2) 0.0444(12) 0.152(2) 0.0090(12) -0.1042(17) -0.0017(11)
O2 0.0564(10) 0.0419(9) 0.0561(10) 0.0021(8) -0.0246(8) -0.0007(7)
O3 0.0521(11) 0.0645(11) 0.0496(9) 0.0041(8) -0.0189(8) -0.0069(8)
C1 0.0473(14) 0.0414(13) 0.0663(16) 0.0043(12) -0.0151(12) -0.0018(11)
C2 0.0546(15) 0.0423(13) 0.0677(16) 0.0063(12) -0.0191(13) 0.0011(11)
C3 0.0574(16) 0.0459(14) 0.0634(16) 0.0053(12) -0.0265(13) 0.0033(12)
C4 0.0637(17) 0.0425(13) 0.0628(16) -0.0011(12) -0.0213(13) -0.0014(12)
C5 0.0503(14) 0.0383(12) 0.0440(13) -0.0012(11) -0.0094(11) 0.0001(11)
C6 0.0440(14) 0.0486(13) 0.0572(15) 0.0103(12) -0.0121(11) -0.0099(11)
C7 0.0455(14) 0.0496(14) 0.0494(14) 0.0114(11) -0.0070(11) -0.0054(11)
C8 0.0421(13) 0.0499(13) 0.0372(12) -0.0014(11) -0.0082(11) -0.0023(11)
C9 0.0652(17) 0.0492(15) 0.0636(16) 0.0039(13) -0.0218(14) -0.0209(12)
C10 0.0720(18) 0.0422(13) 0.0534(15) 0.0101(11) -0.0192(14) -0.0130(12)
C11 0.0529(15) 0.0700(17) 0.0494(15) 0.0075(13) -0.0084(12) 0.0073(13)
C12 0.0592(17) 0.096(2) 0.0655(18) 0.0033(15) -0.0245(14) 0.0128(15)

loop_
_atom_type_symbol
_atom_type_description
_atom_type_scat_dispersion_real
_atom_type_scat_dispersion_imag
_atom_type_scat_source
C C 0.0033 0.0016 'International Tables Vol C Tables 4.2.6.8 and 6.1.1.4'
H H 0.0000 0.0000 'International Tables Vol C Tables 4.2.6.8 and 6.1.1.4'
O O 0.0106 0.0060 'International Tables Vol C Tables 4.2.6.8 and 6.1.1.4'

loop_
_geom_angle_atom_site_label_1
_geom_angle_atom_site_label_2
_geom_angle_atom_site_label_3
_geom_angle
_geom_angle_site_symmetry_1
_geom_angle_site_symmetry_3
C3 O2 C4 116.36(17) . .
C8 O3 C11 118.03(18) . .
C2 C1 C1 126.7(3) . 5_767
C2 C1 H1 116.6 . .
C1 C1 H1 116.6 5_767 .
C1 C2 C3 126.2(2) . .
C1 C2 H2 116.9 . .
C3 C2 H2 116.9 . .
O1 C3 O2 121.6(2) . .
O1 C3 C2 127.4(2) . .
O2 C3 C2 111.01(19) . .
O2 C4 C5 108.75(18) . .
O2 C4 H3 109.9 . .
C5 C4 H3 109.9 . .
O2 C4 H4 109.9 . .
C5 C4 H4 109.9 . .
H3 C4 H4 108.3 . .
C10 C5 C6 117.1(2) . .
C10 C5 C4 119.8(2) . .
C6 C5 C4 123.1(2) . .
C5 C6 C7 122.2(2) . .
C5 C6 H5 118.9 . .
C7 C6 H5 118.9 . .
C8 C7 C6 119.7(2) . .
C8 C7 H6 120.2 . .
C6 C7 H6 120.2 . .
O3 C8 C7 125.4(2) . .
O3 C8 C9 115.8(2) . .
C7 C8 C9 118.8(2) . .
C10 C9 C8 120.4(2) . .
C10 C9 H7 119.8 . .
C8 C9 H7 119.8 . .
C9 C10 C5 121.8(2) . .
C9 C10 H8 119.1 . .
C5 C10 H8 119.1 . .
O3 C11 C12 107.8(2) . .
O3 C11 H9 110.1 . .
C12 C11 H9 110.1 . .
O3 C11 H10 110.1 . .
C12 C11 H10 110.1 . .
H9 C11 H10 108.5 . .
C11 C12 H11 109.5 . .
C11 C12 H12 109.5 . .
H11 C12 H12 109.5 . .
C11 C12 H13 109.5 . .
H11 C12 H13 109.5 . .
H12 C12 H13 109.5 . .

loop_
_geom_bond_atom_site_label_1
_geom_bond_atom_site_label_2
_geom_bond_distance
_geom_bond_site_symmetry_2
O1 C3 1.192(3) .
O2 C3 1.340(3) .
O2 C4 1.444(3) .
O3 C8 1.364(3) .
O3 C11 1.428(3) .
C1 C2 1.336(3) .
C1 C1 1.430(4) 5_767
C1 H1 0.9400 .
C2 C3 1.468(3) .
C2 H2 0.9400 .
C4 C5 1.500(3) .
C4 H3 0.9800 .
C4 H4 0.9800 .
C5 C10 1.380(3) .
C5 C6 1.382(3) .
C6 C7 1.390(3) .
C6 H5 0.9400 .
C7 C8 1.376(3) .
C7 H6 0.9400 .
C8 C9 1.392(3) .
C9 C10 1.377(3) .
C9 H7 0.9400 .
C10 H8 0.9400 .
C11 C12 1.500(3) .
C11 H9 0.9800 .
C11 H10 0.9800 .
C12 H11 0.9700 .
C12 H12 0.9700 .
C12 H13 0.9700 .

loop_
_geom_torsion_atom_site_label_1
_geom_torsion_atom_site_label_2
_geom_torsion_atom_site_label_3
_geom_torsion_atom_site_label_4
_geom_torsion
_geom_torsion_site_symmetry_1
C1 C1 C2 C3 -0.5(5) 5_767
C4 O2 C3 O1 -2.7(4) .
C4 O2 C3 C2 179.1(2) .
C1 C2 C3 O1 1.1(5) .
C1 C2 C3 O2 179.2(2) .
C3 O2 C4 C5 173.99(19) .
O2 C4 C5 C10 -148.5(2) .
O2 C4 C5 C6 33.8(3) .
C10 C5 C6 C7 -0.9(3) .
C4 C5 C6 C7 176.9(2) .
C5 C6 C7 C8 0.6(4) .
C11 O3 C8 C7 -0.9(3) .
C11 O3 C8 C9 178.76(19) .
C6 C7 C8 O3 179.7(2) .
C6 C7 C8 C9 0.0(3) .
O3 C8 C9 C10 180.0(2) .
C7 C8 C9 C10 -0.3(4) .
C8 C9 C10 C5 0.0(4) .
C6 C5 C10 C9 0.6(4) .
C4 C5 C10 C9 -177.3(2) .
C8 O3 C11 C12 178.7(2) .
